data_7213437
loop_
_publ_author_name
'Wyatt, Paul'
'Butts, Craig P.'
'Patel, Vipulkumar'
'Voysey, Ben'

_publ_section_title
;
 Synthesis of the novel amine (R*,R*,R*)-tris(\a-methylbenzyl)amine. X-Ray
 crystal structures of racemic and enantiomerically pure forms
;
_journal_issue 24
_journal_name_full 'Journal of the Chemical Society, Perkin Transactions 1'
_journal_page_first 4222
_journal_paper_doi 10.1039/b007710k
_journal_year 2000
_chemical_formula_sum 'C24 H27 N'
_chemical_formula_weight 329.47
_chemical_name_systematic
;
  ?
;
_space_group_IT_number 148
_symmetry_cell_setting rhombohedral
_symmetry_space_group_name_Hall '-R 3'
_symmetry_space_group_name_H-M 'R -3 :H'
_atom_sites_solution_hydrogens geom
_atom_sites_solution_primary direct
_atom_sites_solution_secondary difmap
_audit_creation_method SHELXL
_cell_angle_alpha 90.00
_cell_angle_beta 90.00
_cell_angle_gamma 120.00
_cell_formula_units_Z 12
_cell_length_a 11.522(2)
_cell_length_b 11.522(2)
_cell_length_c 50.079(9)
_cell_measurement_reflns_used 143
_cell_measurement_temperature 173(2)
_cell_measurement_theta_max 27.5
_cell_measurement_theta_min 1.75
_cell_volume 5757.6(18)
_computing_cell_refinement 'SMART (Siemens, 1995b)'
_computing_data_collection 'SMART (Siemens, 1995b)'
_computing_data_reduction 'SMART (Siemens, 1995b)'
_computing_molecular_graphics 'SHELXTL (Siemens, 1995a)'
_computing_publication_material 'SHELXTL (Siemens, 1995a)'
_computing_structure_refinement 'SHELXTL (Siemens, 1995a)'
_computing_structure_solution 'SHELXTL (Siemens, 1995a)'
_diffrn_ambient_temperature 173(2)
_diffrn_measurement_device 'Siemens SMART Area Detector'
_diffrn_measurement_method '\w rotation with narrow frames'
_diffrn_radiation_monochromator graphite
_diffrn_radiation_source 'fine-focus sealed tube'
_diffrn_radiation_type MoK\a
_diffrn_radiation_wavelength 0.71073
_diffrn_reflns_av_R_equivalents 0.0388
_diffrn_reflns_av_sigmaI/netI 0.0344
_diffrn_reflns_limit_h_max 14
_diffrn_reflns_limit_h_min -14
_diffrn_reflns_limit_k_max 11
_diffrn_reflns_limit_k_min -14
_diffrn_reflns_limit_l_max 65
_diffrn_reflns_limit_l_min -61
_diffrn_reflns_number 12373
_diffrn_reflns_theta_max 27.48
_diffrn_reflns_theta_min 1.22
_exptl_absorpt_coefficient_mu 0.065
_exptl_absorpt_correction_type none
_exptl_crystal_colour Colourless
_exptl_crystal_density_diffrn 1.140
_exptl_crystal_description 'Hexagonal Plates'
_exptl_crystal_F_000 2136
_exptl_crystal_size_max 0.62
_exptl_crystal_size_mid 0.38
_exptl_crystal_size_min 0.18
_refine_diff_density_max 0.163
_refine_diff_density_min -0.195
_refine_diff_density_rms 0.036
_refine_ls_extinction_method none
_refine_ls_goodness_of_fit_all 1.024
_refine_ls_goodness_of_fit_obs 1.093
_refine_ls_hydrogen_treatment noref
_refine_ls_matrix_type full
_refine_ls_number_parameters 151
_refine_ls_number_reflns 2942
_refine_ls_number_restraints 0
_refine_ls_restrained_S_all 1.024
_refine_ls_restrained_S_obs 1.093
_refine_ls_R_factor_all 0.0744
_refine_ls_R_factor_obs 0.0443
_refine_ls_shift/esd_max -0.001
_refine_ls_shift/esd_mean 0.000
_refine_ls_structure_factor_coef Fsqd
_refine_ls_weighting_details 'w=1/[\s^2^(Fo^2^)+(0.0517P)^2^+2.1572P] where P=(Fo^2^+2Fc^2^)/3'
_refine_ls_weighting_scheme calc
_refine_ls_wR_factor_all 0.1156
_refine_ls_wR_factor_obs 0.1012
_reflns_number_observed 2024
_reflns_number_total 2942
_reflns_observed_criterion >2sigma(I)
_cod_data_source_file b007710ksup1.cif
_cod_data_source_block c3amine
_cod_depositor_comments
;
The following automatic conversions were performed:

'_symmetry_cell_setting' value 'Rhombohedral' changed to
'rhombohedral' according to
/home/saulius/struct/CIF-dictionaries/cif_core.dic dictionary named
'cif_core.dic' version 2.4.2 from 2011-04-26.

Automatic conversion script
Id: cif_fix_values 1891 2012-01-12 08:04:46Z andrius 

The following automatic conversions were performed:

'_refine_ls_weighting_scheme' value 'calc
w=1/[\s^2^(Fo^2^)+(0.0517P)^2^+2.1572P] where P=(Fo^2^+2Fc^2^)/3' was
changed to 'calc'. New tag '_refine_ls_weighting_details' was
created. The value of the new tag was set to
'w=1/[\s^2^(Fo^2^)+(0.0517P)^2^+2.1572P] where P=(Fo^2^+2Fc^2^)/3'.

Automatic conversion script
Id: cif_fix_values 3143 2015-03-26 13:38:13Z robertas 
;
_cod_original_cell_volume 5757.2(20)
_cod_original_sg_symbol_H-M R-3
_cod_database_code 7213437

loop_
_symmetry_equiv_pos_as_xyz
'x, y, z'
'-y, x-y, z'
'-x+y, -x, z'
'x+2/3, y+1/3, z+1/3'
'-y+2/3, x-y+1/3, z+1/3'
'-x+y+2/3, -x+1/3, z+1/3'
'x+1/3, y+2/3, z+2/3'
'-y+1/3, x-y+2/3, z+2/3'
'-x+y+1/3, -x+2/3, z+2/3'
'-x, -y, -z'
'y, -x+y, -z'
'x-y, x, -z'
'-x+2/3, -y+1/3, -z+1/3'
'y+2/3, -x+y+1/3, -z+1/3'
'x-y+2/3, x+1/3, -z+1/3'
'-x+1/3, -y+2/3, -z+2/3'
'y+1/3, -x+y+2/3, -z+2/3'
'x-y+1/3, x+2/3, -z+2/3'

loop_
_atom_site_aniso_label
_atom_site_aniso_U_11
_atom_site_aniso_U_22
_atom_site_aniso_U_33
_atom_site_aniso_U_23
_atom_site_aniso_U_13
_atom_site_aniso_U_12
N1 0.0286(6) 0.0286(6) 0.0394(11) 0.000 0.000 0.0143(3)
C1 0.0302(7) 0.0313(7) 0.0390(7) -0.0001(6) 0.0020(6) 0.0149(6)
C2 0.0453(9) 0.0524(9) 0.0442(9) -0.0029(7) 0.0065(7) 0.0271(8)
C3 0.0243(7) 0.0347(7) 0.0453(8) 0.0047(6) 0.0040(6) 0.0128(6)
C4 0.0399(9) 0.0537(10) 0.0443(9) 0.0017(7) -0.0001(7) 0.0204(8)
C5 0.0458(10) 0.0834(14) 0.0468(10) 0.0127(9) -0.0007(7) 0.0243(10)
C6 0.0371(9) 0.0889(15) 0.0773(13) 0.0478(12) 0.0095(9) 0.0266(10)
C7 0.0436(10) 0.0538(11) 0.0967(15) 0.0325(11) 0.0119(10) 0.0265(9)
C8 0.0368(8) 0.0403(9) 0.0677(10) 0.0074(7) 0.0042(7) 0.0196(7)
N2 0.0242(6) 0.0242(6) 0.0374(10) 0.000 0.000 0.0121(3)
C9 0.0268(6) 0.0249(6) 0.0379(7) 0.0024(5) 0.0018(5) 0.0121(5)
C10 0.0452(8) 0.0399(8) 0.0391(8) 0.0070(6) 0.0045(6) 0.0260(7)
C11 0.0280(7) 0.0215(6) 0.0382(7) 0.0029(5) 0.0010(5) 0.0119(5)
C12 0.0280(7) 0.0279(7) 0.0424(8) 0.0009(6) -0.0010(6) 0.0121(6)
C13 0.0307(7) 0.0330(7) 0.0545(9) 0.0025(6) 0.0056(6) 0.0167(6)
C14 0.0508(9) 0.0472(9) 0.0461(8) -0.0020(7) 0.0084(7) 0.0305(8)
C15 0.0598(10) 0.0662(11) 0.0403(8) -0.0119(7) -0.0083(7) 0.0401(9)
C16 0.0405(8) 0.0500(9) 0.0444(8) -0.0049(7) -0.0071(6) 0.0292(7)

loop_
_atom_site_label
_atom_site_type_symbol
_atom_site_fract_x
_atom_site_fract_y
_atom_site_fract_z
_atom_site_U_iso_or_equiv
_atom_site_thermal_displace_type
_atom_site_occupancy
_atom_site_calc_flag
_atom_site_refinement_flags
N1 N 0.0000 0.0000 0.16522(4) 0.0322(4) Uani 1 d S
C1 C 0.13520(13) 0.02180(14) 0.16023(3) 0.0337(3) Uani 1 d .
H1A H 0.19676(13) 0.12102(14) 0.16086(3) 0.040 Uiso 1 calc R
C2 C 0.1567(2) -0.0237(2) 0.13276(3) 0.0461(4) Uani 1 d .
H2A H 0.1279(2) 0.0158(2) 0.11875(3) 0.069 Uiso 1 calc R
H2B H 0.1039(2) -0.1216(2) 0.13160(3) 0.069 Uiso 1 calc R
H2C H 0.2519(2) 0.0057(2) 0.13041(3) 0.069 Uiso 1 calc R
C3 C 0.17777(13) -0.03585(14) 0.18318(3) 0.0357(3) Uani 1 d .
C4 C 0.2152(2) 0.0326(2) 0.20731(3) 0.0473(4) Uani 1 d .
H4A H 0.2091(2) 0.1113(2) 0.20949(3) 0.057 Uiso 1 calc R
C5 C 0.2613(2) -0.0120(2) 0.22830(3) 0.0622(5) Uani 1 d .
H17A H 0.2886(2) 0.0373(2) 0.24452(3) 0.075 Uiso 1 calc R
C6 C 0.2675(2) -0.1283(2) 0.22563(4) 0.0700(6) Uani 1 d .
H6A H 0.3000(2) -0.1587(2) 0.23989(4) 0.084 Uiso 1 calc R
C7 C 0.2265(2) -0.1992(2) 0.20227(4) 0.0637(5) Uani 1 d .
H18A H 0.2277(2) -0.2807(2) 0.20057(4) 0.076 Uiso 1 calc R
C8 C 0.18327(15) -0.1532(2) 0.18106(3) 0.0481(4) Uani 1 d .
H8A H 0.15703(15) -0.2026(2) 0.16485(3) 0.058 Uiso 1 calc R
N2 N 0.3333 0.6667 0.00007(3) 0.0286(4) Uani 1 d S
C9 C 0.34998(13) 0.79988(12) -0.00537(2) 0.0303(3) Uani 1 d .
H4A H 0.44804(13) 0.86512(12) -0.00360(2) 0.036 Uiso 1 calc R
C10 C 0.31018(15) 0.82114(15) -0.03345(3) 0.0393(3) Uani 1 d .
H10A H 0.35639(15) 0.79691(15) -0.04685(3) 0.059 Uiso 1 calc R
H10B H 0.33568(15) 0.91546(15) -0.03568(3) 0.059 Uiso 1 calc R
H10C H 0.21306(15) 0.76461(15) -0.03573(3) 0.059 Uiso 1 calc R
C11 C 0.28118(12) 0.83593(12) 0.01658(2) 0.0294(3) Uani 1 d .
C12 C 0.15934(13) 0.83088(13) 0.01292(3) 0.0336(3) Uani 1 d .
H12A H 0.11457(13) 0.80203(13) -0.00376(3) 0.040 Uiso 1 calc R
C13 C 0.10167(14) 0.86740(13) 0.03327(3) 0.0390(3) Uani 1 d .
H13A H 0.01794(14) 0.86274(13) 0.03041(3) 0.047 Uiso 1 calc R
C14 C 0.1651(2) 0.91009(15) 0.05746(3) 0.0454(4) Uani 1 d .
H14A H 0.1262(2) 0.93595(15) 0.07128(3) 0.054 Uiso 1 calc R
C15 C 0.2863(2) 0.9151(2) 0.06150(3) 0.0516(4) Uani 1 d .
H15A H 0.3308(2) 0.9443(2) 0.07820(3) 0.062 Uiso 1 calc R
C16 C 0.34284(15) 0.8776(2) 0.04132(3) 0.0420(4) Uani 1 d .
H16A H 0.42553(15) 0.8804(2) 0.04445(3) 0.050 Uiso 1 calc R

loop_
_atom_type_symbol
_atom_type_description
_atom_type_scat_dispersion_real
_atom_type_scat_dispersion_imag
_atom_type_scat_source
C C 0.0033 0.0016 'International Tables Vol C Tables 4.2.6.8 and 6.1.1.4'
H H 0.0000 0.0000 'International Tables Vol C Tables 4.2.6.8 and 6.1.1.4'
N N 0.0061 0.0033 'International Tables Vol C Tables 4.2.6.8 and 6.1.1.4'

loop_
_geom_angle_atom_site_label_1
_geom_angle_atom_site_label_2
_geom_angle_atom_site_label_3
_geom_angle
_geom_angle_site_symmetry_1
_geom_angle_site_symmetry_3
C1 N1 C1 117.17(5) 3 .
C1 N1 C1 117.16(5) 3 2
C1 N1 C1 117.16(5) . 2
N1 C1 C3 109.95(11) . .
N1 C1 C2 115.59(12) . .
C3 C1 C2 112.61(12) . .
C4 C3 C8 117.83(14) . .
C4 C3 C1 118.98(13) . .
C8 C3 C1 123.18(13) . .
C5 C4 C3 121.1(2) . .
C6 C5 C4 120.0(2) . .
C7 C6 C5 119.4(2) . .
C6 C7 C8 120.7(2) . .
C7 C8 C3 120.9(2) . .
C9 N2 C9 116.65(5) . 2_665
C9 N2 C9 116.66(5) . 3_565
C9 N2 C9 116.66(5) 2_665 3_565
N2 C9 C11 109.55(10) . .
N2 C9 C10 116.21(12) . .
C11 C9 C10 112.21(11) . .
C12 C11 C16 117.68(12) . .
C12 C11 C9 122.97(12) . .
C16 C11 C9 119.34(12) . .
C11 C12 C13 121.07(13) . .
C14 C13 C12 120.38(13) . .
C13 C14 C15 119.32(13) . .
C14 C15 C16 120.21(14) . .
C15 C16 C11 121.34(14) . .

loop_
_geom_bond_atom_site_label_1
_geom_bond_atom_site_label_2
_geom_bond_distance
_geom_bond_site_symmetry_2
N1 C1 1.4700(14) 3
N1 C1 1.4700(13) .
N1 C1 1.4701(13) 2
C1 C3 1.526(2) .
C1 C2 1.535(2) .
C3 C4 1.389(2) .
C3 C8 1.389(2) .
C4 C5 1.387(2) .
C5 C6 1.384(3) .
C6 C7 1.369(3) .
C7 C8 1.386(2) .
N2 C9 1.4739(13) .
N2 C9 1.4739(13) 2_665
N2 C9 1.4739(13) 3_565
C9 C11 1.529(2) .
C9 C10 1.536(2) .
C11 C12 1.388(2) .
C11 C16 1.389(2) .
C12 C13 1.392(2) .
C13 C14 1.372(2) .
C14 C15 1.383(2) .
C15 C16 1.384(2) .

loop_
_geom_torsion_atom_site_label_1
_geom_torsion_atom_site_label_2
_geom_torsion_atom_site_label_3
_geom_torsion_atom_site_label_4
_geom_torsion
_geom_torsion_site_symmetry_1
C1 N1 C1 C3 -77.6(2) 3
C1 N1 C1 C3 135.28(14) 2
C1 N1 C1 C2 51.3(2) 3
C1 N1 C1 C2 -95.87(15) 2
N1 C1 C3 C4 -74.86(15) .
C2 C1 C3 C4 154.68(13) .
N1 C1 C3 C8 106.25(14) .
C2 C1 C3 C8 -24.2(2) .
C8 C3 C4 C5 2.3(2) .
C1 C3 C4 C5 -176.61(14) .
C3 C4 C5 C6 -1.6(2) .
C4 C5 C6 C7 -0.7(3) .
C5 C6 C7 C8 2.2(3) .
C6 C7 C8 C3 -1.4(2) .
C4 C3 C8 C7 -0.9(2) .
C1 C3 C8 C7 178.03(13) .
C9 N2 C9 C11 75.2(2) 2_665
C9 N2 C9 C11 -140.31(13) 3_565
C9 N2 C9 C10 -53.2(2) 2_665
C9 N2 C9 C10 91.24(14) 3_565
N2 C9 C11 C12 -104.39(13) .
C10 C9 C11 C12 26.2(2) .
N2 C9 C11 C16 76.53(15) .
C10 C9 C11 C16 -152.84(12) .
C16 C11 C12 C13 0.5(2) .
C9 C11 C12 C13 -178.58(12) .
C11 C12 C13 C14 0.4(2) .
C12 C13 C14 C15 -0.7(2) .
C13 C14 C15 C16 0.1(2) .
C14 C15 C16 C11 0.8(2) .
C12 C11 C16 C15 -1.1(2) .
C9 C11 C16 C15 178.03(13) .
